data_4344215
loop_
_publ_author_name
'Churchill, M.R.'
'Amoh, K.N.'
'Wassermann, H.J.'

_publ_section_title
;
 Redetermination of the Crystal Structure of Dimanganese Decacarbonyl and
 Determination of the Crystal Structure of Dirhenium Decacarbonyl. Revised
 Values for the Mn-Mn and Re-Re Bond Lengths In Mn2 (C O)10 and Re2 (C
 O)10
;
_journal_name_full 'Inorganic Chemistry'
_journal_page_first 1609
_journal_page_last 1611
_journal_volume 20
_journal_year 1981
_chemical_formula_sum 'C10 Mn2 O10'
_chemical_name_systematic 'Mn2 (C O)10'
_space_group_crystal_system monoclinic
_space_group_IT_number 15
_space_group_name_Hall '-I 2ya'
_space_group_name_H-M_alt 'I 1 2/a 1'
_cell_angle_alpha 90
_cell_angle_beta 105.167
_cell_angle_gamma 90
_cell_formula_units_Z 4
_cell_length_a 14.135
_cell_length_b 7.0999
_cell_length_c 14.6277
_cell_volume 1416.859
_citation_journal_id_ASTM INOCAJ
_cod_data_source_file Churchill_INOCAJ_1981_1397.cif
_cod_data_source_block C10Mn2O10
_cod_database_code 4344215

loop_
_space_group_symop_id
_space_group_symop_operation_xyz
1 x,y,z
2 -x+1/2,y,-z
3 -x,-y,-z
4 x-1/2,-y,z
5 x+1/2,y+1/2,z+1/2
6 -x+1,y+1/2,-z+1/2
7 -x+1/2,-y+1/2,-z+1/2
8 x,-y+1/2,z+1/2

loop_
_atom_site_label
_atom_site_type_symbol
_atom_site_fract_x
_atom_site_fract_y
_atom_site_fract_z
_atom_site_occupancy
_atom_site_U_iso_or_equiv
C1 C+2 0.03819 0.23874 0.84311 1 0.0
O5 O-2 0.2072 0.61729 0.87837 1 0.0
O1 O-2 -0.03415 0.24361 0.78664 1 0.0
O2 O-2 0.07741 0.39707 1.08616 1 0.0
C5 C+2 0.18855 0.4713 0.89865 1 0.0
C2 C+2 0.10768 0.33699 1.02774 1 0.0
O3 O-2 0.25765 0.0502 0.80164 1 0.0
O4 O-2 0.11095 -0.14308 1.00194 1 0.0
Mn1 Mn 0.15449 0.23212 0.93204 1 0.0
C3 C+2 0.21966 0.11998 0.85186 1 0.0
C4 C+2 0.13046 -0.00332 0.97576 1 0.0
